data_4314830
loop_
_publ_author_name
'William J. Evans'
'Justin R. Walensky'
'Joseph W. Ziller'

_publ_section_title
;
 Reaction Chemistry of the U3+ Metallocene Amidinate
 (C5Me5)2[iPrNC(Me)NiPr]U Including the Isolation of a Uranium Complex of
 a Monodentate Acetate
;
_journal_name_full 'Inorganic Chemistry'
_journal_page_first 1743
_journal_page_last 1749
_journal_paper_doi 10.1021/ic902141f
_journal_volume 49
_journal_year 2010
_chemical_formula_sum 'C36.5 H55 N3 S U'
_chemical_formula_weight 805.93
_chemical_name_systematic
; 
 ? 
;
_space_group_IT_number 15
_symmetry_cell_setting monoclinic
_symmetry_space_group_name_Hall '-C 2yc'
_symmetry_space_group_name_H-M 'C 1 2/c 1'
_atom_sites_solution_hydrogens geom
_atom_sites_solution_primary direct
_atom_sites_solution_secondary difmap
_audit_creation_method SHELXTL
_cell_angle_alpha 90.00
_cell_angle_beta 90.6820(10)
_cell_angle_gamma 90.00
_cell_formula_units_Z 8
_cell_length_a 34.4356(18)
_cell_length_b 12.3473(7)
_cell_length_c 16.1941(9)
_cell_measurement_reflns_used 9982
_cell_measurement_temperature 103(2)
_cell_measurement_theta_max 28.78
_cell_measurement_theta_min 2.16
_cell_volume 6885.0(7)
_computing_cell_refinement 'Bruker SMART APEX2/SAINT'
_computing_data_collection 'Bruker SMART APEX2'
_computing_data_reduction 'Bruker SAINT'
_computing_molecular_graphics 'Bruker SHELXTL'
_computing_publication_material 'Bruker SHELXTL'
_computing_structure_refinement 'Bruker SHELXTL'
_computing_structure_solution 'Bruker SHELXTL'
_diffrn_ambient_temperature 103(2)
_diffrn_measured_fraction_theta_full 1.000
_diffrn_measured_fraction_theta_max 1.000
_diffrn_measurement_device_type 'Bruker SMART APEX II CCD'
_diffrn_measurement_method 'phi and omega'
_diffrn_radiation_monochromator graphite
_diffrn_radiation_source 'fine-focus sealed tube'
_diffrn_radiation_type MoK\a
_diffrn_radiation_wavelength 0.71073
_diffrn_reflns_av_R_equivalents 0.0209
_diffrn_reflns_av_sigmaI/netI 0.0149
_diffrn_reflns_limit_h_max 44
_diffrn_reflns_limit_h_min -44
_diffrn_reflns_limit_k_max 15
_diffrn_reflns_limit_k_min -15
_diffrn_reflns_limit_l_max 20
_diffrn_reflns_limit_l_min -20
_diffrn_reflns_number 38488
_diffrn_reflns_theta_full 27.10
_diffrn_reflns_theta_max 27.10
_diffrn_reflns_theta_min 1.75
_diffrn_standards_decay_% '< 1.0'
_exptl_absorpt_coefficient_mu 4.804
_exptl_absorpt_correction_T_max 0.5740
_exptl_absorpt_correction_T_min 0.4179
_exptl_absorpt_correction_type multi-scan
_exptl_absorpt_process_details 'Bruker SADABS'
_exptl_crystal_colour red
_exptl_crystal_density_diffrn 1.555
_exptl_crystal_density_meas 0
_exptl_crystal_density_method 'not measured'
_exptl_crystal_description cut_prism
_exptl_crystal_F_000 3224
_exptl_crystal_size_max 0.22
_exptl_crystal_size_mid 0.20
_exptl_crystal_size_min 0.13
_refine_diff_density_max 1.418
_refine_diff_density_min -1.130
_refine_diff_density_rms 0.082
_refine_ls_extinction_method none
_refine_ls_goodness_of_fit_ref 1.026
_refine_ls_hydrogen_treatment constr
_refine_ls_matrix_type full
_refine_ls_number_parameters 379
_refine_ls_number_reflns 7609
_refine_ls_number_restraints 8
_refine_ls_restrained_S_all 1.027
_refine_ls_R_factor_all 0.0201
_refine_ls_R_factor_gt 0.0181
_refine_ls_shift/su_max 0.009
_refine_ls_shift/su_mean 0.000
_refine_ls_structure_factor_coef Fsqd
_refine_ls_weighting_details 'calc w=1/[\s^2^(Fo^2^)+(0.0254P)^2^+17.1262P] where P=(Fo^2^+2Fc^2^)/3'
_refine_ls_weighting_scheme calc
_refine_ls_wR_factor_gt 0.0458
_refine_ls_wR_factor_ref 0.0468
_reflns_number_gt 7118
_reflns_number_total 7609
_reflns_threshold_expression >2sigma(I)
_cod_data_source_file ic902141f_si_002_2.cif
_cod_data_source_block jrw30
_cod_depositor_comments
;
The following automatic conversions were performed:

'_symmetry_cell_setting' value 'Monoclinic' changed to 'monoclinic'
according to the built-in table from CIF Core dictionary named
'cif_core.dic' version 2.4.1 from 2010-06-29.

Automatic conversion script
Id: cif_fix_values 1646 2011-03-28 12:23:43Z adriana 
;
_cod_original_formula_sum 'C36.50 H55 N3 S U'
_cod_database_code 4314830

loop_
_symmetry_equiv_pos_as_xyz
'x, y, z'
'-x, y, -z+1/2'
'x+1/2, y+1/2, z'
'-x+1/2, y+1/2, -z+1/2'
'-x, -y, -z'
'x, -y, z-1/2'
'-x+1/2, -y+1/2, -z'
'x+1/2, -y+1/2, z-1/2'

loop_
_atom_site_label
_atom_site_type_symbol
_atom_site_fract_x
_atom_site_fract_y
_atom_site_fract_z
_atom_site_U_iso_or_equiv
_atom_site_adp_type
_atom_site_occupancy
_atom_site_symmetry_multiplicity
_atom_site_calc_flag
_atom_site_refinement_flags
_atom_site_disorder_assembly
_atom_site_disorder_group
U1 U 0.612624(2) 0.766796(6) 0.513182(4) 0.01226(3) Uani 1 1 d . . .
S1 S 0.677738(16) 0.88575(5) 0.46490(3) 0.01826(11) Uani 1 1 d . . .
N1 N 0.66099(5) 0.65447(15) 0.59258(11) 0.0149(4) Uani 1 1 d . . .
N2 N 0.59985(5) 0.66283(16) 0.63568(11) 0.0169(4) Uani 1 1 d . . .
N3 N 0.65392(5) 0.87445(15) 0.61801(12) 0.0168(4) Uani 1 1 d . . .
C1 C 0.64647(6) 0.61897(18) 0.40062(13) 0.0167(4) Uani 1 1 d . . .
C2 C 0.63187(7) 0.70089(19) 0.34811(13) 0.0182(4) Uani 1 1 d . . .
C3 C 0.59091(7) 0.69700(19) 0.34910(14) 0.0186(4) Uani 1 1 d . . .
C4 C 0.57989(7) 0.61472(18) 0.40581(14) 0.0179(4) Uani 1 1 d . . .
C5 C 0.61440(6) 0.56503(18) 0.43691(13) 0.0169(4) Uani 1 1 d . . .
C6 C 0.68838(7) 0.5844(2) 0.40113(15) 0.0220(5) Uani 1 1 d . . .
H6A H 0.6956 0.5611 0.3456 0.033 Uiso 1 1 calc R . .
H6B H 0.6920 0.5242 0.4399 0.033 Uiso 1 1 calc R . .
H6C H 0.7048 0.6455 0.4183 0.033 Uiso 1 1 calc R . .
C7 C 0.65533(8) 0.7651(2) 0.28735(15) 0.0241(5) Uani 1 1 d . . .
H7A H 0.6570 0.7251 0.2353 0.036 Uiso 1 1 calc R . .
H7B H 0.6815 0.7770 0.3099 0.036 Uiso 1 1 calc R . .
H7C H 0.6427 0.8352 0.2773 0.036 Uiso 1 1 calc R . .
C8 C 0.56670(8) 0.7482(2) 0.28152(16) 0.0247(5) Uani 1 1 d . . .
H8A H 0.5765 0.7254 0.2276 0.037 Uiso 1 1 calc R . .
H8B H 0.5682 0.8272 0.2861 0.037 Uiso 1 1 calc R . .
H8C H 0.5396 0.7251 0.2869 0.037 Uiso 1 1 calc R . .
C9 C 0.53926(7) 0.5759(2) 0.42225(16) 0.0238(5) Uani 1 1 d . . .
H9A H 0.5388 0.4966 0.4228 0.036 Uiso 1 1 calc R . .
H9B H 0.5217 0.6026 0.3788 0.036 Uiso 1 1 calc R . .
H9C H 0.5308 0.6034 0.4759 0.036 Uiso 1 1 calc R . .
C10 C 0.61609(7) 0.46282(19) 0.48707(15) 0.0224(5) Uani 1 1 d . . .
H10A H 0.6362 0.4150 0.4651 0.034 Uiso 1 1 calc R . .
H10B H 0.5909 0.4261 0.4841 0.034 Uiso 1 1 calc R . .
H10C H 0.6223 0.4806 0.5447 0.034 Uiso 1 1 calc R . .
C11 C 0.56245(7) 0.91502(19) 0.59467(13) 0.0176(4) Uani 1 1 d . . .
C12 C 0.58512(7) 0.97913(18) 0.54092(14) 0.0180(4) Uani 1 1 d . . .
C13 C 0.57278(7) 0.95618(18) 0.45875(14) 0.0179(4) Uani 1 1 d . . .
C14 C 0.54157(7) 0.88136(19) 0.46243(14) 0.0186(5) Uani 1 1 d . . .
C15 C 0.53602(7) 0.85390(19) 0.54628(14) 0.0194(5) Uani 1 1 d . . .
C16 C 0.56043(7) 0.9284(2) 0.68697(14) 0.0241(5) Uani 1 1 d . . .
H16A H 0.5354 0.9603 0.7015 0.036 Uiso 1 1 calc R . .
H16B H 0.5815 0.9760 0.7059 0.036 Uiso 1 1 calc R . .
H16C H 0.5631 0.8574 0.7136 0.036 Uiso 1 1 calc R . .
C17 C 0.61040(7) 1.07403(19) 0.56422(16) 0.0241(5) Uani 1 1 d . . .
H17A H 0.5959 1.1414 0.5558 0.036 Uiso 1 1 calc R . .
H17B H 0.6336 1.0745 0.5297 0.036 Uiso 1 1 calc R . .
H17C H 0.6182 1.0680 0.6224 0.036 Uiso 1 1 calc R . .
C18 C 0.58678(8) 1.0153(2) 0.38359(15) 0.0256(5) Uani 1 1 d . . .
H18A H 0.5644 1.0377 0.3497 0.038 Uiso 1 1 calc R . .
H18B H 0.6034 0.9673 0.3514 0.038 Uiso 1 1 calc R . .
H18C H 0.6016 1.0794 0.4007 0.038 Uiso 1 1 calc R . .
C19 C 0.50987(7) 0.8657(2) 0.39846(16) 0.0285(6) Uani 1 1 d . . .
H19A H 0.4863 0.9035 0.4161 0.043 Uiso 1 1 calc R . .
H19B H 0.5043 0.7883 0.3923 0.043 Uiso 1 1 calc R . .
H19C H 0.5183 0.8953 0.3455 0.043 Uiso 1 1 calc R . .
C20 C 0.50014(7) 0.7971(2) 0.57701(17) 0.0272(5) Uani 1 1 d . . .
H20A H 0.4770 0.8316 0.5531 0.041 Uiso 1 1 calc R . .
H20B H 0.4993 0.8020 0.6374 0.041 Uiso 1 1 calc R . .
H20C H 0.5008 0.7208 0.5605 0.041 Uiso 1 1 calc R . .
C21 C 0.63601(7) 0.62560(18) 0.65011(13) 0.0168(4) Uani 1 1 d . . .
C22 C 0.64687(7) 0.5596(2) 0.72574(15) 0.0261(5) Uani 1 1 d . . .
H22A H 0.6717 0.5231 0.7166 0.039 Uiso 1 1 calc R . .
H22B H 0.6267 0.5054 0.7358 0.039 Uiso 1 1 calc R . .
H22C H 0.6492 0.6076 0.7737 0.039 Uiso 1 1 calc R . .
C23 C 0.70344(6) 0.63742(19) 0.59927(14) 0.0181(4) Uani 1 1 d . . .
H23A H 0.7145 0.6706 0.5483 0.022 Uiso 1 1 calc R . .
C24 C 0.71680(7) 0.5182(2) 0.59828(16) 0.0238(5) Uani 1 1 d . . .
H24A H 0.6980 0.4747 0.5667 0.036 Uiso 1 1 calc R . .
H24B H 0.7185 0.4909 0.6550 0.036 Uiso 1 1 calc R . .
H24C H 0.7423 0.5132 0.5725 0.036 Uiso 1 1 calc R . .
C25 C 0.72342(7) 0.6961(2) 0.67161(15) 0.0235(5) Uani 1 1 d . . .
H25A H 0.7176 0.7737 0.6685 0.035 Uiso 1 1 calc R . .
H25B H 0.7516 0.6851 0.6687 0.035 Uiso 1 1 calc R . .
H25C H 0.7138 0.6669 0.7238 0.035 Uiso 1 1 calc R . .
C26 C 0.56626(7) 0.6339(2) 0.68698(15) 0.0229(5) Uani 1 1 d . . .
H26A H 0.5448 0.6828 0.6681 0.027 Uiso 1 1 calc R . .
C27 C 0.55162(8) 0.5192(2) 0.67011(18) 0.0349(6) Uani 1 1 d . . .
H27A H 0.5460 0.5109 0.6110 0.052 Uiso 1 1 calc R . .
H27B H 0.5279 0.5063 0.7016 0.052 Uiso 1 1 calc R . .
H27C H 0.5716 0.4669 0.6869 0.052 Uiso 1 1 calc R . .
C28 C 0.57019(8) 0.6531(2) 0.78062(16) 0.0305(6) Uani 1 1 d . . .
H28A H 0.5859 0.7180 0.7908 0.046 Uiso 1 1 calc R . .
H28B H 0.5828 0.5904 0.8065 0.046 Uiso 1 1 calc R . .
H28C H 0.5444 0.6632 0.8042 0.046 Uiso 1 1 calc R . .
C29 C 0.68151(7) 0.91826(18) 0.56977(14) 0.0182(4) Uani 1 1 d . . .
C30 C 0.71071(7) 0.9849(2) 0.60342(16) 0.0235(5) Uani 1 1 d . . .
H30A H 0.7299 1.0157 0.5690 0.028 Uiso 1 1 calc R . .
C31 C 0.71107(7) 1.0050(2) 0.68713(16) 0.0266(5) Uani 1 1 d . . .
H31A H 0.7303 1.0511 0.7107 0.032 Uiso 1 1 calc R . .
C32 C 0.68313(7) 0.9574(2) 0.73717(15) 0.0257(5) Uani 1 1 d . . .
H32A H 0.6831 0.9694 0.7951 0.031 Uiso 1 1 calc R . .
C33 C 0.65553(7) 0.89227(19) 0.69988(14) 0.0208(5) Uani 1 1 d . . .
H33A H 0.6367 0.8583 0.7337 0.025 Uiso 1 1 calc R . .
C34 C 0.76917(19) 0.7408(6) 1.0231(3) 0.0768(9) Uani 0.50 1 d PD . .
C35 C 0.76653(14) 0.7537(3) 0.9379(3) 0.0768(9) Uani 1 1 d D . .
C36 C 0.73011(13) 0.7674(5) 0.9016(4) 0.0768(9) Uani 0.50 1 d PD . .
C37 C 0.69401(15) 0.7765(3) 0.9383(3) 0.0768(9) Uani 1 1 d D . .
C38 C 0.69769(18) 0.7604(6) 1.0231(4) 0.0768(9) Uani 0.50 1 d PD . .

loop_
_atom_site_aniso_label
_atom_site_aniso_U_11
_atom_site_aniso_U_22
_atom_site_aniso_U_33
_atom_site_aniso_U_23
_atom_site_aniso_U_13
_atom_site_aniso_U_12
U1 0.01332(5) 0.01277(5) 0.01070(5) -0.00006(3) -0.00039(3) 0.00075(3)
S1 0.0189(3) 0.0191(3) 0.0168(3) -0.0017(2) 0.0020(2) -0.0033(2)
N1 0.0148(9) 0.0153(9) 0.0145(9) 0.0002(7) -0.0015(7) 0.0021(7)
N2 0.0170(9) 0.0174(9) 0.0164(9) 0.0029(7) 0.0016(7) 0.0012(7)
N3 0.0182(9) 0.0156(9) 0.0164(9) -0.0018(7) -0.0023(7) 0.0024(7)
C1 0.0172(11) 0.0176(11) 0.0153(10) -0.0047(8) -0.0003(8) 0.0002(8)
C2 0.0218(11) 0.0195(11) 0.0133(10) -0.0042(9) 0.0015(8) -0.0009(9)
C3 0.0212(11) 0.0186(11) 0.0161(10) -0.0047(9) -0.0024(8) -0.0003(9)
C4 0.0189(11) 0.0177(11) 0.0172(11) -0.0053(8) -0.0012(8) -0.0025(9)
C5 0.0193(11) 0.0147(10) 0.0168(10) -0.0044(8) 0.0003(8) -0.0002(8)
C6 0.0186(11) 0.0279(13) 0.0195(11) -0.0065(9) 0.0002(9) 0.0016(9)
C7 0.0291(14) 0.0259(13) 0.0174(12) -0.0011(9) 0.0034(10) -0.0053(10)
C8 0.0291(14) 0.0256(13) 0.0192(12) -0.0024(9) -0.0052(10) 0.0034(10)
C9 0.0186(12) 0.0234(12) 0.0294(13) -0.0047(10) 0.0012(9) -0.0022(9)
C10 0.0256(12) 0.0173(11) 0.0243(12) -0.0001(9) -0.0001(9) -0.0005(9)
C11 0.0191(11) 0.0196(11) 0.0141(10) 0.0005(8) 0.0001(8) 0.0083(9)
C12 0.0213(11) 0.0160(11) 0.0166(11) -0.0003(8) -0.0009(8) 0.0068(9)
C13 0.0211(11) 0.0167(11) 0.0158(10) 0.0009(8) -0.0004(8) 0.0063(9)
C14 0.0197(11) 0.0198(11) 0.0163(11) -0.0012(8) -0.0019(9) 0.0060(9)
C15 0.0168(11) 0.0195(11) 0.0220(11) 0.0024(9) 0.0024(9) 0.0065(9)
C16 0.0297(13) 0.0282(13) 0.0144(11) 0.0003(9) 0.0026(9) 0.0097(10)
C17 0.0283(13) 0.0179(12) 0.0261(12) -0.0021(9) -0.0031(10) 0.0040(10)
C18 0.0362(14) 0.0233(12) 0.0174(11) 0.0048(9) 0.0022(10) 0.0064(10)
C19 0.0258(13) 0.0321(14) 0.0273(13) -0.0064(11) -0.0092(10) 0.0083(11)
C20 0.0191(12) 0.0299(13) 0.0327(14) 0.0033(11) 0.0034(10) 0.0040(10)
C21 0.0207(11) 0.0145(10) 0.0153(10) -0.0014(8) -0.0009(8) 0.0011(8)
C22 0.0241(12) 0.0303(13) 0.0239(12) 0.0104(10) 0.0004(10) 0.0048(10)
C23 0.0156(11) 0.0195(11) 0.0190(11) 0.0002(9) -0.0011(8) 0.0016(8)
C24 0.0214(12) 0.0224(12) 0.0276(13) -0.0016(10) -0.0018(10) 0.0057(9)
C25 0.0199(11) 0.0240(12) 0.0265(12) -0.0016(10) -0.0067(9) 0.0031(10)
C26 0.0193(11) 0.0293(13) 0.0202(12) 0.0083(10) 0.0062(9) 0.0038(10)
C27 0.0292(14) 0.0421(17) 0.0336(15) 0.0068(12) 0.0049(11) -0.0124(12)
C28 0.0387(15) 0.0301(14) 0.0231(13) 0.0067(11) 0.0128(11) 0.0076(12)
C29 0.0193(11) 0.0151(10) 0.0201(11) -0.0020(8) -0.0026(9) 0.0028(9)
C30 0.0194(12) 0.0192(12) 0.0319(13) -0.0046(10) -0.0027(10) 0.0005(9)
C31 0.0242(12) 0.0225(12) 0.0328(14) -0.0107(10) -0.0097(10) 0.0023(10)
C32 0.0294(13) 0.0257(13) 0.0219(12) -0.0080(10) -0.0070(10) 0.0078(10)
C33 0.0246(12) 0.0190(11) 0.0188(11) -0.0016(9) -0.0024(9) 0.0068(9)
C34 0.104(2) 0.0212(10) 0.106(2) -0.0091(13) 0.023(2) -0.0086(14)
C35 0.104(2) 0.0212(10) 0.106(2) -0.0091(13) 0.023(2) -0.0086(14)
C36 0.104(2) 0.0212(10) 0.106(2) -0.0091(13) 0.023(2) -0.0086(14)
C37 0.104(2) 0.0212(10) 0.106(2) -0.0091(13) 0.023(2) -0.0086(14)
C38 0.104(2) 0.0212(10) 0.106(2) -0.0091(13) 0.023(2) -0.0086(14)

loop_
_atom_type_symbol
_atom_type_description
_atom_type_scat_dispersion_real
_atom_type_scat_dispersion_imag
_atom_type_scat_source
C C 0.0033 0.0016 'International Tables Vol C Tables 4.2.6.8 and 6.1.1.4'
H H 0.0000 0.0000 'International Tables Vol C Tables 4.2.6.8 and 6.1.1.4'
N N 0.0061 0.0033 'International Tables Vol C Tables 4.2.6.8 and 6.1.1.4'
S S 0.1246 0.1234 'International Tables Vol C Tables 4.2.6.8 and 6.1.1.4'
U U -9.6767 9.6646 'International Tables Vol C Tables 4.2.6.8 and 6.1.1.4'

loop_
_geom_angle_atom_site_label_1
_geom_angle_atom_site_label_2
_geom_angle_atom_site_label_3
_geom_angle
_geom_angle_site_symmetry_1
_geom_angle_site_symmetry_3
_geom_angle_publ_flag
Cnt1 U1 N1 93.4 . . ?
Cnt1 U1 N2 109.0 . . ?
Cnt1 U1 N3 146.4 . . ?
Cnt1 U1 S1 95.3 . . ?
Cnt2 U1 N1 146.2 . . ?
Cnt2 U1 N2 101.9 . . ?
Cnt2 U1 N3 89.1 . . ?
Cnt2 U1 S1 101.7 . . ?
Cnt1 U1 Cnt2 118.7 . . ?
N2 U1 N1 53.84(6) . . ?
N2 U1 N3 80.60(6) . . ?
N1 U1 N3 65.74(6) . . ?
N2 U1 C5 83.89(7) . . ?
N1 U1 C5 73.42(6) . . ?
N3 U1 C5 137.83(6) . . ?
N2 U1 C4 94.49(7) . . ?
N1 U1 C4 102.02(6) . . ?
N3 U1 C4 167.44(6) . . ?
C5 U1 C4 29.63(7) . . ?
N2 U1 S1 131.65(5) . . ?
N1 U1 S1 84.50(4) . . ?
N3 U1 S1 58.31(4) . . ?
C5 U1 S1 108.90(5) . . ?
C4 U1 S1 119.89(5) . . ?
N2 U1 C12 107.39(6) . . ?
N1 U1 C12 130.76(6) . . ?
N3 U1 C12 66.37(6) . . ?
C5 U1 C12 155.62(7) . . ?
C4 U1 C12 126.18(7) . . ?
S1 U1 C12 80.13(5) . . ?
N2 U1 C1 105.46(7) . . ?
N1 U1 C1 72.47(6) . . ?
N3 U1 C1 121.87(6) . . ?
C5 U1 C1 29.30(6) . . ?
C4 U1 C1 48.14(6) . . ?
S1 U1 C1 79.73(5) . . ?
C12 U1 C1 147.08(7) . . ?
N2 U1 C13 126.96(6) . . ?
N1 U1 C13 158.01(6) . . ?
N3 U1 C13 92.33(6) . . ?
C5 U1 C13 127.69(6) . . ?
C4 U1 C13 99.81(7) . . ?
S1 U1 C13 82.37(5) . . ?
C12 U1 C13 29.01(6) . . ?
C1 U1 C13 121.96(6) . . ?
N2 U1 C11 80.98(6) . . ?
N1 U1 C11 121.31(6) . . ?
N3 U1 C11 72.31(6) . . ?
C5 U1 C11 142.84(7) . . ?
C4 U1 C11 118.57(7) . . ?
S1 U1 C11 106.51(5) . . ?
C12 U1 C11 28.92(7) . . ?
C1 U1 C11 164.85(6) . . ?
C13 U1 C11 47.42(6) . . ?
N2 U1 C2 131.35(7) . . ?
N1 U1 C2 99.25(6) . . ?
N3 U1 C2 128.85(6) . . ?
C5 U1 C2 47.79(7) . . ?
C4 U1 C2 47.65(7) . . ?
S1 U1 C2 72.24(5) . . ?
C12 U1 C2 119.42(7) . . ?
C1 U1 C2 28.54(7) . . ?
C13 U1 C2 93.44(7) . . ?
C11 U1 C2 139.34(6) . . ?
N2 U1 C3 123.50(7) . . ?
N1 U1 C3 118.04(6) . . ?
N3 U1 C3 153.90(6) . . ?
C5 U1 C3 47.93(7) . . ?
C4 U1 C3 29.02(7) . . ?
S1 U1 C3 95.69(5) . . ?
C12 U1 C3 109.88(7) . . ?
C1 U1 C3 47.18(6) . . ?
C13 U1 C3 80.87(7) . . ?
C11 U1 C3 117.80(6) . . ?
C2 U1 C3 28.36(6) . . ?
N2 U1 C15 82.54(6) . . ?
N1 U1 C15 135.12(6) . . ?
N3 U1 C15 100.55(6) . . ?
C5 U1 C15 116.00(7) . . ?
C4 U1 C15 90.18(7) . . ?
S1 U1 C15 126.12(5) . . ?
C12 U1 C15 47.17(7) . . ?
C1 U1 C15 137.48(7) . . ?
C13 U1 C15 46.95(6) . . ?
C11 U1 C15 28.39(7) . . ?
C2 U1 C15 119.71(7) . . ?
C3 U1 C15 93.13(7) . . ?
N2 U1 C21 27.04(6) . . ?
N1 U1 C21 26.82(6) . . ?
N3 U1 C21 70.29(6) . . ?
C5 U1 C21 78.21(6) . . ?
C4 U1 C21 100.19(7) . . ?
S1 U1 C21 108.06(5) . . ?
C12 U1 C21 121.48(6) . . ?
C1 U1 C21 89.55(6) . . ?
C13 U1 C21 148.39(6) . . ?
C11 U1 C21 101.22(6) . . ?
C2 U1 C21 118.09(6) . . ?
C3 U1 C21 125.89(6) . . ?
C15 U1 C21 108.85(6) . . ?
N2 U1 C14 109.14(6) . . ?
N1 U1 C14 162.86(6) . . ?
N3 U1 C14 112.85(6) . . ?
C5 U1 C14 109.26(6) . . ?
C4 U1 C14 79.66(7) . . ?
S1 U1 C14 109.68(5) . . ?
C12 U1 C14 46.96(6) . . ?
C1 U1 C14 118.50(6) . . ?
C13 U1 C14 28.37(7) . . ?
C11 U1 C14 46.57(6) . . ?
C2 U1 C14 94.39(6) . . ?
C3 U1 C14 71.33(6) . . ?
C15 U1 C14 28.03(6) . . ?
C21 U1 C14 136.08(6) . . ?
C29 S1 U1 84.24(8) . . ?
C21 N1 C23 124.02(18) . . ?
C21 N1 U1 94.39(13) . . ?
C23 N1 U1 139.92(14) . . ?
C21 N2 C26 123.34(19) . . ?
C21 N2 U1 98.49(14) . . ?
C26 N2 U1 138.13(14) . . ?
C33 N3 C29 119.0(2) . . ?
C33 N3 U1 138.71(16) . . ?
C29 N3 U1 102.27(14) . . ?
C2 C1 C5 108.2(2) . . ?
C2 C1 C6 122.8(2) . . ?
C5 C1 C6 127.9(2) . . ?
C2 C1 U1 77.29(13) . . ?
C5 C1 U1 73.09(12) . . ?
C6 C1 U1 125.42(14) . . ?
C1 C2 C3 108.5(2) . . ?
C1 C2 C7 125.6(2) . . ?
C3 C2 C7 124.7(2) . . ?
C1 C2 U1 74.17(12) . . ?
C3 C2 U1 76.00(12) . . ?
C7 C2 U1 126.07(15) . . ?
C2 C3 C4 107.8(2) . . ?
C2 C3 C8 121.5(2) . . ?
C4 C3 C8 128.2(2) . . ?
C2 C3 U1 75.65(12) . . ?
C4 C3 U1 71.77(12) . . ?
C8 C3 U1 132.78(16) . . ?
C3 C4 C5 107.9(2) . . ?
C3 C4 C9 126.6(2) . . ?
C5 C4 C9 125.0(2) . . ?
C3 C4 U1 79.22(13) . . ?
C5 C4 U1 74.94(12) . . ?
C9 C4 U1 118.28(15) . . ?
C1 C5 C4 107.5(2) . . ?
C1 C5 C10 126.3(2) . . ?
C4 C5 C10 125.5(2) . . ?
C1 C5 U1 77.61(12) . . ?
C4 C5 U1 75.43(12) . . ?
C10 C5 U1 120.89(15) . . ?
C15 C11 C12 108.28(19) . . ?
C15 C11 C16 124.9(2) . . ?
C12 C11 C16 125.5(2) . . ?
C15 C11 U1 77.90(13) . . ?
C12 C11 U1 74.52(12) . . ?
C16 C11 U1 124.39(15) . . ?
C11 C12 C13 107.6(2) . . ?
C11 C12 C17 127.0(2) . . ?
C13 C12 C17 123.8(2) . . ?
C11 C12 U1 76.56(13) . . ?
C13 C12 U1 76.30(13) . . ?
C17 C12 U1 124.64(15) . . ?
C14 C13 C12 108.0(2) . . ?
C14 C13 C18 126.9(2) . . ?
C12 C13 C18 124.5(2) . . ?
C14 C13 U1 79.32(13) . . ?
C12 C13 U1 74.69(12) . . ?
C18 C13 U1 119.43(15) . . ?
C15 C14 C13 107.9(2) . . ?
C15 C14 C19 121.6(2) . . ?
C13 C14 C19 126.6(2) . . ?
C15 C14 U1 74.77(12) . . ?
C13 C14 U1 72.31(12) . . ?
C19 C14 U1 136.44(16) . . ?
C11 C15 C14 108.1(2) . . ?
C11 C15 C20 126.1(2) . . ?
C14 C15 C20 123.2(2) . . ?
C11 C15 U1 73.71(12) . . ?
C14 C15 U1 77.20(13) . . ?
C20 C15 U1 129.59(16) . . ?
N1 C21 N2 113.16(19) . . ?
N1 C21 C22 123.9(2) . . ?
N2 C21 C22 122.9(2) . . ?
N1 C21 U1 58.78(11) . . ?
N2 C21 U1 54.47(11) . . ?
C22 C21 U1 175.29(16) . . ?
N1 C23 C25 115.00(19) . . ?
N1 C23 C24 115.43(19) . . ?
C25 C23 C24 109.14(19) . . ?
N2 C26 C27 112.5(2) . . ?
N2 C26 C28 117.2(2) . . ?
C27 C26 C28 110.1(2) . . ?
N3 C29 C30 121.0(2) . . ?
N3 C29 S1 115.17(17) . . ?
C30 C29 S1 123.78(19) . . ?
C31 C30 C29 119.0(2) . . ?
C30 C31 C32 119.8(2) . . ?
C33 C32 C31 117.9(2) . . ?
N3 C33 C32 123.2(2) . . ?
C36 C34 C38 122.3(6) 7_667 7_667 ?
C36 C34 C35 63.8(2) 7_667 7_667 ?
C38 C34 C35 173.7(7) 7_667 7_667 ?
C36 C34 C35 176.8(7) 7_667 . ?
C38 C34 C35 60.4(2) 7_667 . ?
C35 C34 C35 113.4(7) 7_667 . ?
C36 C34 C37 62.8(4) 7_667 7_667 ?
C38 C34 C37 59.7(3) 7_667 7_667 ?
C35 C34 C37 126.5(6) 7_667 7_667 ?
C35 C34 C37 120.0(5) . 7_667 ?
C36 C34 C34 120.5(4) 7_667 7_667 ?
C38 C34 C34 117.0(4) 7_667 7_667 ?
C35 C34 C34 56.8(4) 7_667 7_667 ?
C35 C34 C34 56.7(4) . 7_667 ?
C37 C34 C34 176.7(4) 7_667 7_667 ?
C36 C35 C38 177.9(5) . 7_667 ?
C36 C35 C34 52.3(5) . 7_667 ?
C38 C35 C34 125.7(7) 7_667 7_667 ?
C36 C35 C34 118.8(7) . . ?
C38 C35 C34 59.1(5) 7_667 . ?
C34 C35 C34 66.6(7) 7_667 . ?
C34 C36 C35 63.9(2) 7_667 . ?
C34 C36 C37 65.7(5) 7_667 . ?
C35 C36 C37 129.6(6) . . ?
C36 C37 C38 109.8(6) . . ?
C36 C37 C34 51.6(5) . 7_667 ?
C38 C37 C34 58.3(5) . 7_667 ?
C34 C38 C35 60.5(2) 7_667 7_667 ?
C34 C38 C37 62.0(5) 7_667 . ?
C35 C38 C37 122.5(6) 7_667 . ?

loop_
_geom_bond_atom_site_label_1
_geom_bond_atom_site_label_2
_geom_bond_distance
_geom_bond_site_symmetry_2
_geom_bond_publ_flag
U1 Cnt1 2.565 . ?
U1 Cnt2 2.608 . ?
U1 N2 2.4078(18) . ?
U1 N1 2.5099(18) . ?
U1 N3 2.5717(19) . ?
U1 C5 2.782(2) . ?
U1 C4 2.788(2) . ?
U1 S1 2.7997(6) . ?
U1 C12 2.825(2) . ?
U1 C1 2.840(2) . ?
U1 C13 2.846(2) . ?
U1 C11 2.851(2) . ?
U1 C2 2.879(2) . ?
U1 C3 2.884(2) . ?
U1 C15 2.904(2) . ?
U1 C21 2.926(2) . ?
U1 C14 2.935(2) . ?
S1 C29 1.748(2) . ?
N1 C21 1.324(3) . ?
N1 C23 1.480(3) . ?
N2 C21 1.345(3) . ?
N2 C26 1.476(3) . ?
N3 C33 1.344(3) . ?
N3 C29 1.350(3) . ?
C1 C2 1.410(3) . ?
C1 C5 1.423(3) . ?
C1 C6 1.505(3) . ?
C2 C3 1.411(3) . ?
C2 C7 1.506(3) . ?
C3 C4 1.424(3) . ?
C3 C8 1.507(3) . ?
C4 C5 1.424(3) . ?
C4 C9 1.506(3) . ?
C5 C10 1.502(3) . ?
C11 C15 1.412(3) . ?
C11 C12 1.418(3) . ?
C11 C16 1.506(3) . ?
C12 C13 1.421(3) . ?
C12 C17 1.505(3) . ?
C13 C14 1.419(3) . ?
C13 C18 1.503(3) . ?
C14 C15 1.415(3) . ?
C14 C19 1.508(3) . ?
C15 C20 1.510(3) . ?
C21 C22 1.514(3) . ?
C23 C25 1.533(3) . ?
C23 C24 1.543(3) . ?
C26 C27 1.527(4) . ?
C26 C28 1.539(3) . ?
C29 C30 1.404(3) . ?
C30 C31 1.378(4) . ?
C31 C32 1.395(4) . ?
C32 C33 1.379(3) . ?
C34 C36 1.224(10) 7_667 ?
C34 C38 1.372(10) 7_667 ?
C34 C35 1.3904(10) 7_667 ?
C34 C35 1.3919(10) . ?
C34 C37 1.423(9) 7_667 ?
C34 C34 1.527(15) 7_667 ?
C35 C36 1.3889(10) . ?
C35 C38 1.3896(10) 7_667 ?
C35 C34 1.3904(10) 7_667 ?
C36 C34 1.224(10) 7_667 ?
C36 C37 1.3890(10) . ?
C37 C38 1.3915(10) . ?
C37 C34 1.423(9) 7_667 ?
C38 C34 1.372(10) 7_667 ?
C38 C35 1.3896(10) 7_667 ?
